data_4106389
loop_
_publ_author_name
'Scott P. Semproni'
'Emil Lobkovsky'
'Paul J. Chirik'

_publ_section_title
;
 Dinitrogen Silylation and Cleavage with a Hafnocene Complex
;
_journal_name_full 'Journal of the American Chemical Society'
_journal_page_first 10406
_journal_page_last 10409
_journal_paper_doi 10.1021/ja2042595
_journal_volume 133
_journal_year 2011
_chemical_formula_moiety 'C38 H58 Hf2 N2 Si'
_chemical_formula_sum 'C38 H58 Hf2 N2 Si'
_chemical_formula_weight 927.93
_chemical_name_systematic
; 
 ? 
;
_space_group_IT_number 14
_symmetry_cell_setting monoclinic
_symmetry_space_group_name_Hall '-P 2yn'
_symmetry_space_group_name_H-M 'P 1 21/n 1'
_atom_sites_solution_hydrogens mixed
_atom_sites_solution_primary direct
_atom_sites_solution_secondary difmap
_audit_creation_method SHELXL-97
_cell_angle_alpha 90.00
_cell_angle_beta 92.77(3)
_cell_angle_gamma 90.00
_cell_formula_units_Z 4
_cell_length_a 9.2800(19)
_cell_length_b 18.390(4)
_cell_length_c 23.140(5)
_cell_measurement_reflns_used 9018
_cell_measurement_temperature 293(2)
_cell_measurement_theta_max 33.17
_cell_measurement_theta_min 2.39
_cell_volume 3944.4(15)
_computing_cell_refinement 'Bruker SAINT+'
_computing_data_collection 'Bruker APEX2'
_computing_data_reduction 'Bruker SAINT+'
_computing_molecular_graphics 'Bruker SHELXTL'
_computing_publication_material 'Bruker SHELXTL'
_computing_structure_refinement 'SHELXL-97 (Sheldrick, 1997)'
_computing_structure_solution 'SHELXS-97 (Sheldrick, 1990)'
_diffrn_ambient_temperature 293(2)
_diffrn_measured_fraction_theta_full 0.998
_diffrn_measured_fraction_theta_max 0.998
_diffrn_measurement_device_type 'Bruker X8 APEX II diffractometer'
_diffrn_measurement_method 'phi and omega scans'
_diffrn_radiation_monochromator graphite
_diffrn_radiation_source 'fine-focus sealed tube'
_diffrn_radiation_type MoK\a
_diffrn_radiation_wavelength 0.71073
_diffrn_reflns_av_R_equivalents 0.0246
_diffrn_reflns_av_sigmaI/netI 0.0215
_diffrn_reflns_limit_h_max 6
_diffrn_reflns_limit_h_min -13
_diffrn_reflns_limit_k_max 26
_diffrn_reflns_limit_k_min -26
_diffrn_reflns_limit_l_max 33
_diffrn_reflns_limit_l_min -33
_diffrn_reflns_number 50852
_diffrn_reflns_theta_full 31.00
_diffrn_reflns_theta_max 31.00
_diffrn_reflns_theta_min 2.38
_diffrn_standards_number 0
_exptl_absorpt_coefficient_mu 5.316
_exptl_absorpt_correction_T_max 0.4161
_exptl_absorpt_correction_T_min 0.2249
_exptl_absorpt_correction_type multi-scan
_exptl_absorpt_process_details SADABS
_exptl_crystal_colour colourless
_exptl_crystal_density_diffrn 1.563
_exptl_crystal_description block
_exptl_crystal_F_000 1832
_exptl_crystal_size_max 0.40
_exptl_crystal_size_mid 0.30
_exptl_crystal_size_min 0.20
_platon_squeeze_details
;
;
_refine_diff_density_max 1.225
_refine_diff_density_min -0.809
_refine_diff_density_rms 0.097
_refine_ls_extinction_method none
_refine_ls_goodness_of_fit_ref 1.024
_refine_ls_hydrogen_treatment mixed
_refine_ls_matrix_type full
_refine_ls_number_parameters 411
_refine_ls_number_reflns 12550
_refine_ls_number_restraints 1
_refine_ls_restrained_S_all 1.024
_refine_ls_R_factor_all 0.0245
_refine_ls_R_factor_gt 0.0202
_refine_ls_shift/su_max 0.015
_refine_ls_shift/su_mean 0.000
_refine_ls_structure_factor_coef Fsqd
_refine_ls_weighting_details 'calc w=1/[\s^2^(Fo^2^)+(0.0200P)^2^+4.7747P] where P=(Fo^2^+2Fc^2^)/3'
_refine_ls_weighting_scheme calc
_refine_ls_wR_factor_gt 0.0472
_refine_ls_wR_factor_ref 0.0489
_reflns_number_gt 11243
_reflns_number_total 12550
_reflns_threshold_expression >2sigma(I)
_cod_data_source_file ja2042595_si_001_2.cif
_cod_data_source_block sps7
_cod_original_cell_volume 3944.4(14)
_cod_database_code 4106389

loop_
_symmetry_equiv_pos_as_xyz
'x, y, z'
'-x+1/2, y+1/2, -z+1/2'
'-x, -y, -z'
'x-1/2, -y-1/2, z-1/2'

loop_
_atom_site_label
_atom_site_type_symbol
_atom_site_fract_x
_atom_site_fract_y
_atom_site_fract_z
_atom_site_U_iso_or_equiv
_atom_site_adp_type
_atom_site_occupancy
_atom_site_symmetry_multiplicity
_atom_site_calc_flag
_atom_site_refinement_flags
Hf1 Hf 0.432503(9) 0.729858(4) 0.236436(4) 0.01766(2) Uani 1 1 d .
H1M H 0.504(3) 0.8020(17) 0.2819(14) 0.039(9) Uiso 1 1 d .
Hf2 Hf 0.576325(9) 0.888320(4) 0.153376(4) 0.01704(2) Uani 1 1 d .
Si1 Si 0.40477(6) 0.78929(3) 0.09069(3) 0.01950(11) Uani 1 1 d .
N1 N 0.46882(19) 0.78551(9) 0.16220(8) 0.0182(3) Uani 1 1 d .
N2 N 0.4933(2) 0.86715(10) 0.07123(8) 0.0217(4) Uani 1 1 d D
H2N H 0.479(4) 0.8888(19) 0.0390(11) 0.059(12) Uiso 1 1 d D
C1 C 0.2314(3) 0.79078(13) 0.29144(11) 0.0269(5) Uani 1 1 d .
C2 C 0.2430(3) 0.71961(13) 0.31489(12) 0.0314(5) Uani 1 1 d .
C3 C 0.2027(3) 0.67009(13) 0.27071(13) 0.0328(6) Uani 1 1 d .
H3A H 0.1889 0.6177 0.2760 0.039 Uiso 1 1 calc R
C4 C 0.1667(3) 0.70904(14) 0.21944(13) 0.0302(5) Uani 1 1 d .
C5 C 0.1840(2) 0.78400(13) 0.23255(11) 0.0263(5) Uani 1 1 d .
H5A H 0.1514 0.8242 0.2074 0.032 Uiso 1 1 calc R
C6 C 0.5055(3) 0.59728(12) 0.23309(11) 0.0256(5) Uani 1 1 d .
C7 C 0.6200(2) 0.63459(12) 0.20729(10) 0.0231(4) Uani 1 1 d .
C8 C 0.6895(3) 0.67795(12) 0.25043(11) 0.0260(5) Uani 1 1 d .
H8A H 0.7785 0.7056 0.2458 0.031 Uiso 1 1 calc R
C9 C 0.6239(3) 0.66621(13) 0.30370(11) 0.0296(5) Uani 1 1 d .
C10 C 0.5124(3) 0.61599(13) 0.29277(12) 0.0295(5) Uani 1 1 d .
H10A H 0.4571 0.5923 0.3225 0.035 Uiso 1 1 calc R
C11 C 0.8111(2) 0.85266(14) 0.10531(11) 0.0285(5) Uani 1 1 d .
C12 C 0.8212(2) 0.92826(14) 0.11701(11) 0.0281(5) Uani 1 1 d .
C13 C 0.8322(2) 0.93690(13) 0.17773(12) 0.0280(5) Uani 1 1 d .
H13A H 0.8546 0.9826 0.1980 0.034 Uiso 1 1 calc R
C14 C 0.8243(2) 0.86802(14) 0.20440(11) 0.0263(5) Uani 1 1 d .
C15 C 0.8090(2) 0.81627(14) 0.15881(11) 0.0268(5) Uani 1 1 d .
H15A H 0.8154 0.7634 0.1638 0.032 Uiso 1 1 calc R
C16 C 0.3492(3) 0.97306(12) 0.14932(11) 0.0267(5) Uani 1 1 d .
C17 C 0.4644(3) 1.01835(12) 0.13356(12) 0.0284(5) Uani 1 1 d .
C18 C 0.5612(3) 1.02440(12) 0.18185(12) 0.0289(5) Uani 1 1 d .
H18A H 0.6434 1.0579 0.1850 0.035 Uiso 1 1 calc R
C19 C 0.5126(3) 0.98162(12) 0.22730(11) 0.0278(5) Uani 1 1 d .
C20 C 0.3804(3) 0.94958(12) 0.20651(11) 0.0262(5) Uani 1 1 d .
H20A H 0.3122 0.9245 0.2307 0.031 Uiso 1 1 calc R
C21 C 0.2448(3) 0.85828(14) 0.32778(12) 0.0349(6) Uani 1 1 d .
H21A H 0.1533 0.8692 0.3434 0.052 Uiso 1 1 calc R
H21B H 0.2741 0.8982 0.3043 0.052 Uiso 1 1 calc R
H21C H 0.3155 0.8506 0.3588 0.052 Uiso 1 1 calc R
C22 C 0.2803(4) 0.70298(17) 0.37772(14) 0.0462(8) Uani 1 1 d .
H22A H 0.2022 0.7179 0.4008 0.069 Uiso 1 1 calc R
H22B H 0.3663 0.7288 0.3900 0.069 Uiso 1 1 calc R
H22C H 0.2960 0.6517 0.3824 0.069 Uiso 1 1 calc R
C23 C 0.1013(3) 0.67733(17) 0.16448(14) 0.0398(6) Uani 1 1 d .
H23A H 0.1523 0.6339 0.1550 0.060 Uiso 1 1 calc R
H23B H 0.1079 0.7120 0.1337 0.060 Uiso 1 1 calc R
H23C H 0.0017 0.6659 0.1696 0.060 Uiso 1 1 calc R
C24 C 0.4141(3) 0.53786(13) 0.20580(13) 0.0344(6) Uani 1 1 d .
H24A H 0.3719 0.5545 0.1695 0.052 Uiso 1 1 calc R
H24B H 0.3390 0.5251 0.2311 0.052 Uiso 1 1 calc R
H24C H 0.4731 0.4960 0.1994 0.052 Uiso 1 1 calc R
C25 C 0.6679(3) 0.62424(14) 0.14699(11) 0.0295(5) Uani 1 1 d .
H25A H 0.6752 0.6707 0.1285 0.044 Uiso 1 1 calc R
H25B H 0.5989 0.5947 0.1255 0.044 Uiso 1 1 calc R
H25C H 0.7603 0.6007 0.1483 0.044 Uiso 1 1 calc R
C26 C 0.6763(4) 0.69589(16) 0.36154(13) 0.0418(7) Uani 1 1 d .
H26A H 0.6136 0.6797 0.3908 0.063 Uiso 1 1 calc R
H26B H 0.6761 0.7481 0.3602 0.063 Uiso 1 1 calc R
H26C H 0.7725 0.6789 0.3706 0.063 Uiso 1 1 calc R
C27 C 0.8123(3) 0.81816(18) 0.04665(13) 0.0410(7) Uani 1 1 d .
H27A H 0.7492 0.8446 0.0201 0.062 Uiso 1 1 calc R
H27B H 0.7798 0.7687 0.0490 0.062 Uiso 1 1 calc R
H27C H 0.9086 0.8190 0.0332 0.062 Uiso 1 1 calc R
C28 C 0.8324(3) 0.98713(17) 0.07236(14) 0.0398(6) Uani 1 1 d .
H28A H 0.8225 1.0338 0.0904 0.060 Uiso 1 1 calc R
H28B H 0.7573 0.9810 0.0428 0.060 Uiso 1 1 calc R
H28C H 0.9247 0.9842 0.0554 0.060 Uiso 1 1 calc R
C29 C 0.8424(3) 0.85290(15) 0.26835(12) 0.0318(5) Uani 1 1 d .
H29A H 0.8659 0.8973 0.2886 0.048 Uiso 1 1 calc R
H29B H 0.9187 0.8183 0.2753 0.048 Uiso 1 1 calc R
H29C H 0.7541 0.8335 0.2819 0.048 Uiso 1 1 calc R
C30 C 0.2149(3) 0.95811(16) 0.11275(14) 0.0385(6) Uani 1 1 d .
H30A H 0.1576 0.9225 0.1315 0.058 Uiso 1 1 calc R
H30B H 0.2404 0.9400 0.0757 0.058 Uiso 1 1 calc R
H30C H 0.1605 1.0022 0.1076 0.058 Uiso 1 1 calc R
C31 C 0.4733(3) 1.05609(16) 0.07613(14) 0.0410(7) Uani 1 1 d .
H31A H 0.4754 1.0205 0.0459 0.062 Uiso 1 1 calc R
H31B H 0.5595 1.0850 0.0763 0.062 Uiso 1 1 calc R
H31C H 0.3906 1.0869 0.0696 0.062 Uiso 1 1 calc R
C32 C 0.5751(3) 0.97958(16) 0.28855(12) 0.0392(6) Uani 1 1 d .
H32A H 0.6754 0.9926 0.2890 0.059 Uiso 1 1 calc R
H32B H 0.5655 0.9314 0.3039 0.059 Uiso 1 1 calc R
H32C H 0.5244 1.0134 0.3118 0.059 Uiso 1 1 calc R
C33 C 0.4426(3) 0.71172(12) 0.04033(10) 0.0236(4) Uani 1 1 d .
H33A H 0.5444 0.6983 0.0466 0.028 Uiso 1 1 calc R
C34 C 0.3518(3) 0.64389(13) 0.05057(13) 0.0327(5) Uani 1 1 d .
H34A H 0.3696 0.6274 0.0901 0.039 Uiso 1 1 calc R
H34B H 0.2503 0.6561 0.0454 0.039 Uiso 1 1 calc R
C35 C 0.3870(4) 0.58249(17) 0.00903(16) 0.0506(8) Uani 1 1 d .
H35A H 0.4861 0.5671 0.0166 0.061 Uiso 1 1 calc R
H35B H 0.3248 0.5412 0.0156 0.061 Uiso 1 1 calc R
C36 C 0.3666(4) 0.60688(19) -0.05378(16) 0.0567(9) Uani 1 1 d .
H36A H 0.3966 0.5682 -0.0790 0.068 Uiso 1 1 calc R
H36B H 0.2652 0.6165 -0.0627 0.068 Uiso 1 1 calc R
C37 C 0.4540(4) 0.67513(18) -0.06473(13) 0.0433(7) Uani 1 1 d .
H37A H 0.4335 0.6916 -0.1041 0.052 Uiso 1 1 calc R
H37B H 0.5561 0.6637 -0.0605 0.052 Uiso 1 1 calc R
C38 C 0.4191(3) 0.73603(14) -0.02273(12) 0.0339(6) Uani 1 1 d .
H38A H 0.3194 0.7509 -0.0297 0.041 Uiso 1 1 calc R
H38B H 0.4799 0.7777 -0.0297 0.041 Uiso 1 1 calc R
H1 H 0.260(3) 0.7960(16) 0.0842(13) 0.032(8) Uiso 1 1 d .

loop_
_atom_site_aniso_label
_atom_site_aniso_U_11
_atom_site_aniso_U_22
_atom_site_aniso_U_33
_atom_site_aniso_U_23
_atom_site_aniso_U_13
_atom_site_aniso_U_12
Hf1 0.01789(4) 0.01365(4) 0.02161(4) 0.00231(3) 0.00260(3) 0.00024(3)
Hf2 0.01587(4) 0.01537(4) 0.01992(4) -0.00133(3) 0.00121(3) -0.00054(3)
Si1 0.0193(3) 0.0179(2) 0.0211(3) -0.0007(2) -0.0010(2) -0.0001(2)
N1 0.0185(8) 0.0161(7) 0.0200(9) 0.0003(6) 0.0016(6) 0.0005(6)
N2 0.0262(9) 0.0196(8) 0.0193(9) 0.0022(7) 0.0010(7) -0.0009(7)
C1 0.0261(11) 0.0231(10) 0.0325(13) 0.0043(9) 0.0128(9) 0.0033(8)
C2 0.0340(13) 0.0250(11) 0.0365(14) 0.0084(10) 0.0163(11) 0.0025(9)
C3 0.0299(12) 0.0224(11) 0.0472(16) 0.0049(10) 0.0147(11) -0.0042(9)
C4 0.0181(10) 0.0294(11) 0.0437(15) 0.0004(10) 0.0074(9) -0.0033(8)
C5 0.0189(10) 0.0255(10) 0.0351(13) 0.0055(9) 0.0082(9) 0.0028(8)
C6 0.0280(11) 0.0143(9) 0.0344(13) 0.0031(8) 0.0024(9) 0.0019(8)
C7 0.0234(10) 0.0176(9) 0.0281(11) 0.0019(8) -0.0008(8) 0.0057(8)
C8 0.0243(10) 0.0215(10) 0.0316(12) 0.0034(9) -0.0053(9) 0.0036(8)
C9 0.0371(13) 0.0215(10) 0.0296(12) 0.0043(9) -0.0048(10) 0.0053(9)
C10 0.0381(13) 0.0200(10) 0.0305(13) 0.0074(9) 0.0020(10) 0.0047(9)
C11 0.0175(10) 0.0373(13) 0.0310(12) -0.0027(10) 0.0036(9) 0.0007(9)
C12 0.0197(10) 0.0338(12) 0.0310(12) 0.0034(10) 0.0035(9) -0.0058(9)
C13 0.0203(10) 0.0271(11) 0.0363(13) -0.0014(10) -0.0014(9) -0.0077(8)
C14 0.0157(9) 0.0314(11) 0.0315(12) 0.0015(9) -0.0024(8) -0.0025(8)
C15 0.0169(10) 0.0295(11) 0.0340(13) -0.0008(10) 0.0014(9) 0.0026(8)
C16 0.0258(11) 0.0206(10) 0.0338(13) -0.0021(9) 0.0038(9) 0.0055(8)
C17 0.0339(12) 0.0171(10) 0.0347(13) 0.0017(9) 0.0078(10) 0.0046(8)
C18 0.0318(12) 0.0158(9) 0.0398(14) -0.0035(9) 0.0073(10) -0.0029(8)
C19 0.0353(12) 0.0193(10) 0.0296(12) -0.0055(9) 0.0081(10) -0.0007(9)
C20 0.0278(11) 0.0205(10) 0.0314(12) -0.0026(9) 0.0124(9) 0.0019(8)
C21 0.0446(15) 0.0294(12) 0.0319(14) -0.0009(10) 0.0146(11) 0.0044(11)
C22 0.062(2) 0.0392(15) 0.0392(16) 0.0142(13) 0.0238(14) 0.0086(14)
C23 0.0230(12) 0.0420(15) 0.0547(18) -0.0099(13) 0.0028(11) -0.0061(10)
C24 0.0370(13) 0.0203(11) 0.0457(16) -0.0014(10) 0.0005(11) -0.0021(9)
C25 0.0283(12) 0.0297(12) 0.0307(13) 0.0004(10) 0.0023(9) 0.0062(9)
C26 0.0568(18) 0.0362(14) 0.0311(14) 0.0024(11) -0.0117(13) 0.0051(13)
C27 0.0361(14) 0.0499(17) 0.0382(16) -0.0107(13) 0.0134(12) 0.0033(12)
C28 0.0312(13) 0.0473(16) 0.0410(16) 0.0129(13) 0.0039(11) -0.0097(12)
C29 0.0236(11) 0.0404(14) 0.0310(13) 0.0019(11) -0.0033(9) -0.0026(10)
C30 0.0263(12) 0.0352(14) 0.0534(18) -0.0033(12) -0.0048(11) 0.0094(10)
C31 0.0504(17) 0.0326(14) 0.0405(16) 0.0135(12) 0.0070(13) 0.0105(12)
C32 0.0526(17) 0.0372(14) 0.0278(13) -0.0116(11) 0.0026(12) -0.0005(12)
C33 0.0264(11) 0.0212(9) 0.0230(11) -0.0020(8) -0.0013(8) 0.0009(8)
C34 0.0365(13) 0.0234(11) 0.0383(14) -0.0059(10) 0.0042(11) -0.0045(10)
C35 0.061(2) 0.0295(14) 0.062(2) -0.0165(14) 0.0134(17) -0.0087(13)
C36 0.067(2) 0.052(2) 0.051(2) -0.0316(17) 0.0033(17) -0.0065(17)
C37 0.0533(18) 0.0492(17) 0.0275(14) -0.0119(12) 0.0009(12) 0.0064(14)
C38 0.0447(15) 0.0314(13) 0.0253(12) -0.0020(10) -0.0006(11) 0.0031(11)

loop_
_atom_type_symbol
_atom_type_description
_atom_type_scat_dispersion_real
_atom_type_scat_dispersion_imag
_atom_type_scat_source
C C 0.0033 0.0016 'International Tables Vol C Tables 4.2.6.8 and 6.1.1.4'
H H 0.0000 0.0000 'International Tables Vol C Tables 4.2.6.8 and 6.1.1.4'
N N 0.0061 0.0033 'International Tables Vol C Tables 4.2.6.8 and 6.1.1.4'
Si Si 0.0817 0.0704 'International Tables Vol C Tables 4.2.6.8 and 6.1.1.4'
Hf Hf -0.5830 6.1852 'International Tables Vol C Tables 4.2.6.8 and 6.1.1.4'

loop_
_geom_angle_atom_site_label_1
_geom_angle_atom_site_label_2
_geom_angle_atom_site_label_3
_geom_angle
H1M Hf1 N1 93.0(10)
H1M Hf1 C4 122.3(10)
N1 Hf1 C4 98.38(9)
H1M Hf1 C5 92.2(10)
N1 Hf1 C5 87.69(8)
C4 Hf1 C5 32.86(8)
H1M Hf1 C6 129.5(10)
N1 Hf1 C6 113.68(8)
C4 Hf1 C6 96.35(8)
C5 Hf1 C6 128.87(8)
H1M Hf1 C10 102.5(10)
N1 Hf1 C10 141.61(8)
C4 Hf1 C10 102.33(9)
C5 Hf1 C10 125.90(8)
C6 Hf1 C10 32.43(8)
H1M Hf1 C3 115.1(10)
N1 Hf1 C3 130.54(9)
C4 Hf1 C3 32.33(9)
C5 Hf1 C3 53.37(8)
C6 Hf1 C3 79.87(8)
C10 Hf1 C3 73.48(9)
H1M Hf1 C1 69.1(10)
N1 Hf1 C1 110.61(8)
C4 Hf1 C1 53.93(9)
C5 Hf1 C1 32.39(8)
C6 Hf1 C1 129.59(8)
C10 Hf1 C1 107.72(8)
C3 Hf1 C1 52.91(8)
H1M Hf1 C8 83.6(10)
N1 Hf1 C8 95.86(8)
C4 Hf1 C8 149.43(8)
C5 Hf1 C8 174.63(8)
C6 Hf1 C8 53.09(8)
C10 Hf1 C8 52.30(8)
C3 Hf1 C8 125.63(8)
C1 Hf1 C8 142.26(8)
H1M Hf1 C7 114.8(10)
N1 Hf1 C7 88.83(8)
C4 Hf1 C7 121.70(8)
C5 Hf1 C7 152.83(8)
C6 Hf1 C7 32.24(7)
C10 Hf1 C7 52.78(8)
C3 Hf1 C7 111.82(8)
C1 Hf1 C7 160.25(7)
C8 Hf1 C7 31.72(7)
H1M Hf1 C9 76.1(10)
N1 Hf1 C9 126.66(8)
C4 Hf1 C9 131.86(9)
C5 Hf1 C9 143.60(9)
C6 Hf1 C9 53.52(8)
C10 Hf1 C9 31.62(8)
C3 Hf1 C9 100.24(9)
C1 Hf1 C9 113.21(9)
C8 Hf1 C9 31.89(8)
C7 Hf1 C9 52.97(8)
H1M Hf1 C2 83.5(10)
N1 Hf1 C2 140.36(8)
C4 Hf1 C2 53.41(10)
C5 Hf1 C2 53.21(8)
C6 Hf1 C2 98.21(8)
C10 Hf1 C2 76.91(8)
C3 Hf1 C2 31.66(9)
C1 Hf1 C2 31.91(7)
C8 Hf1 C2 122.69(9)
C7 Hf1 C2 128.44(8)
C9 Hf1 C2 90.87(9)
N2 Hf2 N1 76.49(7)
N2 Hf2 C20 106.88(8)
N1 Hf2 C20 89.87(7)
N2 Hf2 C19 132.02(8)
N1 Hf2 C19 114.18(8)
C20 Hf2 C19 32.91(8)
N2 Hf2 C15 103.16(8)
N1 Hf2 C15 86.19(7)
C20 Hf2 C15 147.86(8)
C19 Hf2 C15 123.49(9)
N2 Hf2 C14 133.41(8)
N1 Hf2 C14 103.79(7)
C20 Hf2 C14 119.68(8)
C19 Hf2 C14 91.23(9)
C15 Hf2 C14 32.43(8)
N2 Hf2 C12 92.82(8)
N1 Hf2 C12 134.74(8)
C20 Hf2 C12 134.85(8)
C19 Hf2 C12 105.60(8)
C15 Hf2 C12 53.12(8)
C14 Hf2 C12 53.38(8)
N2 Hf2 C13 124.70(8)
N1 Hf2 C13 135.33(7)
C20 Hf2 C13 114.79(8)
C19 Hf2 C13 81.90(9)
C15 Hf2 C13 52.78(8)
C14 Hf2 C13 31.93(8)
C12 Hf2 C13 31.89(8)
N2 Hf2 C11 80.76(8)
N1 Hf2 C11 102.87(8)
C20 Hf2 C11 166.51(8)
C19 Hf2 C11 134.33(8)
C15 Hf2 C11 31.98(8)
C14 Hf2 C11 53.34(8)
C12 Hf2 C11 31.99(8)
C13 Hf2 C11 52.62(8)
N2 Hf2 C18 113.31(8)
N1 Hf2 C18 142.44(7)
C20 Hf2 C18 52.64(8)
C19 Hf2 C18 31.90(8)
C15 Hf2 C18 123.30(8)
C14 Hf2 C18 94.70(8)
C12 Hf2 C18 82.35(8)
C13 Hf2 C18 70.73(8)
C11 Hf2 C18 114.34(8)
N2 Hf2 C16 79.31(8)
N1 Hf2 C16 98.63(7)
C20 Hf2 C16 31.79(8)
C19 Hf2 C16 53.33(9)
C15 Hf2 C16 175.02(8)
C14 Hf2 C16 143.74(8)
C12 Hf2 C16 122.78(8)
C13 Hf2 C16 122.25(8)
C11 Hf2 C16 146.21(8)
C18 Hf2 C16 51.81(8)
N2 Hf2 C17 83.35(8)
N1 Hf2 C17 129.22(7)
C20 Hf2 C17 52.41(8)
C19 Hf2 C17 52.84(8)
C15 Hf2 C17 144.17(8)
C14 Hf2 C17 123.32(8)
C12 Hf2 C17 91.78(8)
C13 Hf2 C17 94.28(8)
C11 Hf2 C17 119.29(8)
C18 Hf2 C17 31.11(8)
C16 Hf2 C17 31.26(8)
H1 Si1 N2 112.3(13)
H1 Si1 N1 113.8(13)
N2 Si1 N1 97.88(9)
H1 Si1 C33 102.3(13)
N2 Si1 C33 111.22(10)
N1 Si1 C33 119.63(10)
H1 Si1 Hf2 122.7(13)
N2 Si1 Hf2 47.41(7)
N1 Si1 Hf2 50.70(6)
C33 Si1 Hf2 134.34(8)
Si1 N1 Hf1 139.54(10)
Si1 N1 Hf2 90.77(8)
Hf1 N1 Hf2 128.05(9)
H2N N2 Si1 124(3)
H2N N2 Hf2 139(3)
Si1 N2 Hf2 94.47(9)
C5 C1 C2 107.5(2)
C5 C1 C21 128.7(2)
C2 C1 C21 123.1(2)
C5 C1 Hf1 71.58(13)
C2 C1 Hf1 75.15(14)
C21 C1 Hf1 126.60(17)
C3 C2 C1 107.9(2)
C3 C2 C22 127.6(2)
C1 C2 C22 124.4(3)
C3 C2 Hf1 72.77(14)
C1 C2 Hf1 72.95(13)
C22 C2 Hf1 123.84(19)
C2 C3 C4 109.0(2)
C2 C3 Hf1 75.58(14)
C4 C3 Hf1 71.85(13)
C3 C4 C5 107.1(2)
C3 C4 C23 125.8(2)
C5 C4 C23 126.6(3)
C3 C4 Hf1 75.82(15)
C5 C4 Hf1 73.62(13)
C23 C4 Hf1 123.16(18)
C1 C5 C4 108.5(2)
C1 C5 Hf1 76.03(14)
C4 C5 Hf1 73.53(13)
C7 C6 C10 107.0(2)
C7 C6 C24 126.3(2)
C10 C6 C24 125.6(2)
C7 C6 Hf1 75.79(12)
C10 C6 Hf1 74.75(13)
C24 C6 Hf1 124.49(17)
C8 C7 C6 107.5(2)
C8 C7 C25 125.9(2)
C6 C7 C25 126.3(2)
C8 C7 Hf1 73.86(13)
C6 C7 Hf1 71.97(13)
C25 C7 Hf1 124.33(15)
C7 C8 C9 109.2(2)
C7 C8 Hf1 74.41(13)
C9 C8 Hf1 74.45(14)
C10 C9 C8 106.7(2)
C10 C9 C26 127.1(3)
C8 C9 C26 125.8(3)
C10 C9 Hf1 73.12(14)
C8 C9 Hf1 73.67(13)
C26 C9 Hf1 123.68(18)
C9 C10 C6 109.5(2)
C9 C10 Hf1 75.26(14)
C6 C10 Hf1 72.82(13)
C15 C11 C12 107.5(2)
C15 C11 C27 126.6(3)
C12 C11 C27 125.8(3)
C15 C11 Hf2 72.15(13)
C12 C11 Hf2 73.62(13)
C27 C11 Hf2 122.79(17)
C13 C12 C11 107.5(2)
C13 C12 C28 126.8(2)
C11 C12 C28 125.5(3)
C13 C12 Hf2 74.25(13)
C11 C12 Hf2 74.39(13)
C28 C12 Hf2 121.51(17)
C14 C13 C12 109.3(2)
C14 C13 Hf2 73.60(13)
C12 C13 Hf2 73.86(13)
C13 C14 C15 106.3(2)
C13 C14 C29 126.1(2)
C15 C14 C29 127.4(2)
C13 C14 Hf2 74.48(13)
C15 C14 Hf2 72.58(13)
C29 C14 Hf2 122.31(16)
C11 C15 C14 109.2(2)
C11 C15 Hf2 75.86(14)
C14 C15 Hf2 74.99(13)
C20 C16 C17 107.4(2)
C20 C16 C30 127.0(2)
C17 C16 C30 125.5(2)
C20 C16 Hf2 69.84(13)
C17 C16 Hf2 75.11(13)
C30 C16 Hf2 123.87(16)
C18 C17 C16 107.7(2)
C18 C17 C31 127.3(2)
C16 C17 C31 124.9(3)
C18 C17 Hf2 72.67(13)
C16 C17 Hf2 73.63(13)
C31 C17 Hf2 122.24(17)
C17 C18 C19 109.6(2)
C17 C18 Hf2 76.22(13)
C19 C18 Hf2 70.93(13)
C18 C19 C20 106.3(2)
C18 C19 C32 126.5(2)
C20 C19 C32 126.5(2)
C18 C19 Hf2 77.17(14)
C20 C19 Hf2 73.42(13)
C32 C19 Hf2 122.05(17)
C16 C20 C19 109.0(2)
C16 C20 Hf2 78.38(14)
C19 C20 Hf2 73.67(13)
C34 C33 C38 109.3(2)
C34 C33 Si1 113.63(17)
C38 C33 Si1 110.23(16)
C35 C34 C33 111.6(2)
C36 C35 C34 111.2(3)
C37 C36 C35 111.0(3)
C36 C37 C38 111.5(3)
C37 C38 C33 111.5(2)

loop_
_geom_bond_atom_site_label_1
_geom_bond_atom_site_label_2
_geom_bond_distance
Hf1 H1M 1.80(3)
Hf1 N1 2.0415(18)
Hf1 C4 2.508(2)
Hf1 C5 2.509(2)
Hf1 C6 2.533(2)
Hf1 C10 2.557(2)
Hf1 C3 2.559(2)
Hf1 C1 2.567(2)
Hf1 C8 2.575(2)
Hf1 C7 2.582(2)
Hf1 C9 2.585(2)
Hf1 C2 2.595(3)
Hf2 N2 2.053(2)
Hf2 N1 2.1521(18)
Hf2 C20 2.510(2)
Hf2 C19 2.514(2)
Hf2 C15 2.531(2)
Hf2 C14 2.562(2)
Hf2 C12 2.569(2)
Hf2 C13 2.574(2)
Hf2 C11 2.579(2)
Hf2 C18 2.593(2)
Hf2 C16 2.619(2)
Hf2 C17 2.638(2)
Si1 H1 1.35(3)
Si1 N2 1.722(2)
Si1 N1 1.732(2)
Si1 C33 1.886(2)
N2 H2N 0.851(18)
C1 C5 1.417(4)
C1 C2 1.419(3)
C1 C21 1.501(4)
C2 C3 1.406(4)
C2 C22 1.510(4)
C3 C4 1.412(4)
C4 C5 1.419(3)
C4 C23 1.501(4)
C6 C7 1.421(3)
C6 C10 1.422(4)
C6 C24 1.504(3)
C7 C8 1.409(3)
C7 C25 1.497(4)
C8 C9 1.417(4)
C9 C10 1.401(4)
C9 C26 1.504(4)
C11 C15 1.408(4)
C11 C12 1.419(4)
C11 C27 1.499(4)
C12 C13 1.413(4)
C12 C28 1.504(4)
C13 C14 1.412(3)
C14 C15 1.423(4)
C14 C29 1.507(4)
C16 C20 1.409(4)
C16 C17 1.417(3)
C16 C30 1.498(4)
C17 C18 1.404(4)
C17 C31 1.505(4)
C18 C19 1.405(4)
C19 C20 1.423(4)
C19 C32 1.506(4)
C33 C34 1.530(3)
C33 C38 1.532(4)
C34 C35 1.528(4)
C35 C36 1.524(5)
C36 C37 1.523(5)
C37 C38 1.528(4)

loop_
_platon_squeeze_void_nr
_platon_squeeze_void_average_x
_platon_squeeze_void_average_y
_platon_squeeze_void_average_z
_platon_squeeze_void_volume
_platon_squeeze_void_count_electrons
_platon_squeeze_void_content
1 0.000 0.500 0.000 218 36 ' '
2 0.136 0.869 0.991 15 1 ' '
3 0.500 1.000 0.500 218 36 ' '
4 0.363 0.369 0.509 15 1 ' '
5 0.636 0.631 0.491 15 1 ' '
6 0.863 0.131 0.009 14 1 ' '
